data_1549949
loop_
_publ_author_name
'Zu\~niga, Fco. Javier'
'Cruz-Cabeza, Aurora J.'
'Aretxabaleta, Xabier M.'
'de la Pinta, Noelia'
'Breczewski, Tomasz'
'Quesada-Moreno, Mar\'ia Mar'
'Avil\'es-Moreno, Juan Ram\'on'
'L\'opez-Gonz\'alez, Juan Jes\'us'
'Claramunt, Rosa M.'
'Elguero, Jose'

_publ_section_title
;
 Conformational aspects of polymorphs and phases of
 2-propyl-1<i>H</i>-benzimidazole
;
_journal_coeditor_code LQ5016SUP1
_journal_issue 6
_journal_name_full IUCrJ
_journal_page_first
;
;
_journal_paper_doi 10.1107/S2052252518011685
_journal_volume 5
_journal_year 2018
_chemical_formula_analytical 'C10 H12 N2'
_chemical_formula_moiety 'C10 H12 N2'
_chemical_formula_structural 'C10 H12 N2'
_chemical_formula_sum 'C10 H12 N2'
_chemical_formula_weight 160.2
_chemical_melting_point 431.6
_chemical_name_common '2-propyl-1H-benzimidazole '
_space_group_IT_number 33
_symmetry_cell_setting orthorhombic
_symmetry_Int_Tables_number 33
_symmetry_space_group_name_Hall 'P 2c -2n'
_symmetry_space_group_name_H-M 'P n a 21'
_cell_angle_alpha 90
_cell_angle_beta 90
_cell_angle_gamma 90
_cell_formula_units_Z 16
_cell_length_a 8.6825(8)
_cell_length_b 42.095(6)
_cell_length_c 9.7523(9)
_cell_measurement_reflns_used 37102
_cell_measurement_temperature 150.01(10)
_cell_measurement_theta_max 74.0430
_cell_measurement_theta_min 4.6730
_cell_volume 3564.4(7)
_computing_cell_refinement
;
CrysAlisPro, Agilent Technologies,
Version 1.171.36.24 (release 03-12-2012 CrysAlis171 .NET)
(compiled Dec  3 2012,18:21:49)
;
_computing_data_collection
;
CrysAlisPro, Agilent Technologies,
Version 1.171.36.24 (release 03-12-2012 CrysAlis171 .NET)
(compiled Dec  3 2012,18:21:49)
;
_computing_data_reduction
;
CrysAlisPro, Agilent Technologies,
Version 1.171.36.24 (release 03-12-2012 CrysAlis171 .NET)
(compiled Dec  3 2012,18:21:49)
;
_computing_molecular_graphics
;
Diamond 3.2, Crystal Impact GbR, Bonn, Germany
Ortep. (Farrugia, J. L. J. Appl. Cryst. (2012). 45, 849-854)
;
_computing_structure_refinement
;
JANA2006 (Petricek et al., 2006). 
;
_computing_structure_solution
;
SIR97 (Altomare et al, 1997). 
;
_diffrn_ambient_temperature 150.01(10)
_diffrn_detector_area_resol_mean 5.2012
_diffrn_measured_fraction_theta_full 0.9994
_diffrn_measured_fraction_theta_max 0.9792
_diffrn_measurement_device_type 'SuperNova, Single source at offset), Atlas'
_diffrn_measurement_method '\w scans'
_diffrn_orient_matrix_UB_11 -0.0169195000
_diffrn_orient_matrix_UB_12 -0.0255096000
_diffrn_orient_matrix_UB_13 0.0359748000
_diffrn_orient_matrix_UB_21 0.0600741000
_diffrn_orient_matrix_UB_22 0.1611801000
_diffrn_orient_matrix_UB_23 0.0063633000
_diffrn_orient_matrix_UB_31 -0.1450046000
_diffrn_orient_matrix_UB_32 0.0697497000
_diffrn_orient_matrix_UB_33 -0.0015497000
_diffrn_radiation_monochromator mirror
_diffrn_radiation_probe x-ray
_diffrn_radiation_source 'SuperNova (Cu) X-ray Source'
_diffrn_radiation_type 'Cu K\a'
_diffrn_radiation_wavelength 1.5418
_diffrn_reflns_av_R_equivalents 0.0414
_diffrn_reflns_av_sigmaI/netI 0.0475
_diffrn_reflns_limit_h_max 11
_diffrn_reflns_limit_h_min -12
_diffrn_reflns_limit_k_max 10
_diffrn_reflns_limit_k_min -10
_diffrn_reflns_limit_l_max 52
_diffrn_reflns_limit_l_min -52
_diffrn_reflns_number 65861
_diffrn_reflns_theta_full 66.9682
_diffrn_reflns_theta_max 74.0611
_diffrn_reflns_theta_min 4.1969
_exptl_absorpt_coefficient_mu 0.562
_exptl_absorpt_correction_T_max 1.00000
_exptl_absorpt_correction_T_min 0.57453
_exptl_absorpt_correction_type multi-scan
_exptl_absorpt_process_details
;
CrysAlisPro, Agilent Technologies,
Version 1.171.36.24 (release 03-12-2012 CrysAlis171 .NET)
(compiled Dec  3 2012,18:21:49)
Empirical absorption correction using spherical harmonics,
 implemented in SCALE3 ABSPACK scaling algorithm.
;
_exptl_crystal_colour colourless
_exptl_crystal_density_diffrn 1.1943
_exptl_crystal_description plate
_exptl_crystal_F_000 1376
_exptl_crystal_size_max 0.450
_exptl_crystal_size_mid 0.20
_exptl_crystal_size_min 0.02
_refine_diff_density_max 0.25
_refine_diff_density_min -0.30
_refine_ls_abs_structure_details '  3130 of Friedel pairs used in the refinement'
_refine_ls_extinction_coef 1500(600)
_refine_ls_extinction_method 'B-C type 1 Gaussian isotropic (Becker & Coppens, 1974)'
_refine_ls_goodness_of_fit_gt 3.57
_refine_ls_goodness_of_fit_ref 3.53
_refine_ls_hydrogen_treatment constr
_refine_ls_number_constraints 1
_refine_ls_number_parameters 433
_refine_ls_number_reflns 6961
_refine_ls_number_restraints 24
_refine_ls_R_factor_all 0.0416
_refine_ls_R_factor_gt 0.0405
_refine_ls_shift/su_max 0.0403
_refine_ls_shift/su_mean 0.0037
_refine_ls_structure_factor_coef F
_refine_ls_weighting_details w=1/(\s^2^(F)+0.0001F^2^)
_refine_ls_weighting_scheme sigma
_refine_ls_wR_factor_gt 0.0642
_refine_ls_wR_factor_ref 0.0645
_reflns_number_gt 6767
_reflns_number_total 6961
_reflns_threshold_expression I>3\s(I)
_cod_data_source_file lq5016.cif
_cod_data_source_block IILT
_cod_depositor_comments
;
The following automatic conversions were performed:

'_diffrn_radiation_probe' value 'X-ray' changed to 'x-ray' according
to
/home/data/users/saulius/crontab/automatic-downloads/rss-feeds/IUCr/lib/dictionaries/cif_core.dic
dictionary named 'cif_core.dic' version 2.4.2 from 2011-04-26.

Automatic conversion script
Id: cif_fix_values 4973 2017-02-22 13:04:09Z antanas 
;
_cod_original_cell_volume 3564.3(7)
_cod_database_code 1549949

loop_
_space_group_symop_id
_space_group_symop_operation_xyz
1 x,y,z
2 -x,-y,z+1/2
3 x+1/2,-y+1/2,z
4 -x+1/2,y+1/2,z+1/2

loop_
_atom_site_label
_atom_site_type_symbol
_atom_site_fract_x
_atom_site_fract_y
_atom_site_fract_z
_atom_site_adp_type
_atom_site_U_iso_or_equiv
_atom_site_site_symmetry_multiplicity
_atom_site_occupancy
_atom_site_calc_flag
C1 C 0.25864(16) 0.51613(4) 0.3474(3) Uani 0.0228(5) 4 1 d
C2 C 0.3657(2) 0.56087(4) 0.4166(2) Uani 0.0221(6) 4 1 d
C3 C 0.4245(2) 0.58682(4) 0.4874(2) Uani 0.0258(6) 4 1 d
C4 C 0.5022(2) 0.60924(5) 0.4105(2) Uani 0.0292(7) 4 1 d
C5 C 0.5188(2) 0.60615(5) 0.2694(2) Uani 0.0298(7) 4 1 d
C6 C 0.4579(2) 0.58046(4) 0.1992(2) Uani 0.0261(6) 4 1 d
C7 C 0.3814(2) 0.55748(4) 0.2752(2) Uani 0.0208(6) 4 1 d
C8 C 0.1799(2) 0.48466(5) 0.3595(3) Uani 0.0266(6) 4 1 d
C9 C 0.2892(3) 0.45772(5) 0.4001(3) Uani 0.0302(6) 4 1 d
C10 C 0.3973(3) 0.44799(6) 0.2850(3) Uani 0.0392(8) 4 1 d
N1 N 0.28762(17) 0.53392(4) 0.4604(2) Uani 0.0225(5) 4 1 d
N2 N 0.31264(17) 0.52886(4) 0.23328(20) Uani 0.0229(5) 4 1 d
H1 H 0.411739 0.589045 0.584757 Uiso 0.031 4 1 d
H2 H 0.545814 0.627404 0.455674 Uiso 0.035 4 1 d
H3 H 0.573755 0.622207 0.219436 Uiso 0.0358 4 1 d
H4 H 0.468343 0.578609 0.101534 Uiso 0.0313 4 1 d
H5 H 0.130768 0.479548 0.274146 Uiso 0.0319 4 1 d
H6 H 0.098164 0.486142 0.425505 Uiso 0.0319 4 1 d
H7 H 0.348417 0.464021 0.478606 Uiso 0.0362 4 1 d
H8 H 0.230274 0.439634 0.4291 Uiso 0.0362 4 1 d
H9 H 0.470946 0.432933 0.319098 Uiso 0.047 4 1 d
H10 H 0.338922 0.438484 0.212093 Uiso 0.047 4 1 d
H11 H 0.450223 0.466392 0.250961 Uiso 0.047 4 1 d
C11 C 0.68163(19) 0.33297(4) 0.3228(2) Uani 0.0216(6) 4 1 d
C12 C 0.8443(2) 0.29978(4) 0.42011(19) Uani 0.0197(5) 4 1 d
C13 C 0.9309(2) 0.28066(4) 0.5070(2) Uani 0.0250(6) 4 1 d
C14 C 1.0435(2) 0.26210(5) 0.4464(2) Uani 0.0284(6) 4 1 d
C15 C 1.0676(2) 0.26268(5) 0.3055(2) Uani 0.0302(7) 4 1 d
C16 C 0.9810(2) 0.28179(4) 0.2198(2) Uani 0.0263(6) 4 1 d
C17 C 0.8680(2) 0.30057(4) 0.2790(2) Uani 0.0201(5) 4 1 d
C18 C 0.5637(3) 0.35867(5) 0.3101(2) Uani 0.0281(6) 4 1 d
C19 C 0.4204(3) 0.35392(6) 0.3982(3) Uani 0.0326(7) 4 1 d
C20 C 0.3244(3) 0.32595(6) 0.3534(3) Uani 0.0389(8) 4 1 d
N3 N 0.72497(18) 0.32075(4) 0.4452(2) Uani 0.0221(5) 4 1 d
N4 N 0.76326(19) 0.32159(4) 0.2193(2) Uani 0.0224(5) 4 1 d
H12 H 0.913426 0.28034 0.604237 Uiso 0.03 4 1 d
H13 H 1.106195 0.248578 0.502735 Uiso 0.0341 4 1 d
H14 H 1.146405 0.249451 0.266735 Uiso 0.0362 4 1 d
H15 H 0.998528 0.282049 0.12262 Uiso 0.0316 4 1 d
H16 H 0.533952 0.360864 0.215791 Uiso 0.0338 4 1 d
H17 H 0.609902 0.378775 0.331676 Uiso 0.0338 4 1 d
H18 H 0.358752 0.372843 0.396017 Uiso 0.0391 4 1 d
H19 H 0.450302 0.351192 0.492273 Uiso 0.0391 4 1 d
H20 H 0.235779 0.324147 0.411694 Uiso 0.0467 4 1 d
H21 H 0.291702 0.329013 0.260299 Uiso 0.0467 4 1 d
H22 H 0.384698 0.306887 0.359619 Uiso 0.0467 4 1 d
C21 C 0.76481(16) 0.48121(4) 0.3496(2) Uani 0.0230(5) 4 1 d
C22 C 0.8591(2) 0.43523(5) 0.4171(2) Uani 0.0243(6) 4 1 d
C23 C 0.9091(2) 0.40832(4) 0.4865(2) Uani 0.0288(7) 4 1 d
C24 C 0.9763(2) 0.38477(5) 0.4072(2) Uani 0.0338(7) 4 1 d
C25 C 0.9916(2) 0.38773(5) 0.2659(2) Uani 0.0346(8) 4 1 d
C26 C 0.9402(2) 0.41455(5) 0.1974(2) Uani 0.0315(7) 4 1 d
C27 C 0.8726(2) 0.43850(5) 0.2753(2) Uani 0.0232(6) 4 1 d
C28 C 0.6916(2) 0.51326(5) 0.3624(3) Uani 0.0298(6) 4 1 d
C29 C 0.8061(3) 0.53965(5) 0.3983(3) Uani 0.0326(7) 4 1 d
C30 C 0.9062(3) 0.54950(6) 0.2781(3) Uani 0.0397(8) 4 1 d
N5 N 0.78954(17) 0.46306(4) 0.4616(2) Uani 0.0237(5) 4 1 d
N6 N 0.81239(17) 0.46784(4) 0.2349(2) Uani 0.0246(5) 4 1 d
H23 H 0.897771 0.406152 0.583992 Uiso 0.0345 4 1 d
H24 H 1.013455 0.365858 0.451226 Uiso 0.0405 4 1 d
H25 H 1.038736 0.370848 0.214704 Uiso 0.0415 4 1 d
H26 H 0.950891 0.41654 0.099756 Uiso 0.0378 4 1 d
H27 H 0.61203 0.512493 0.430699 Uiso 0.0358 4 1 d
H28 H 0.639831 0.518473 0.278415 Uiso 0.0358 4 1 d
H29 H 0.751107 0.557805 0.432203 Uiso 0.0392 4 1 d
H30 H 0.870359 0.532824 0.472808 Uiso 0.0392 4 1 d
H31 H 0.843584 0.559561 0.209638 Uiso 0.0477 4 1 d
H32 H 0.983679 0.56411 0.309125 Uiso 0.0477 4 1 d
H33 H 0.954847 0.531064 0.239592 Uiso 0.0477 4 1 d
C31 C 0.2990(2) 0.67257(4) 0.3206(2) Uani 0.0255(6) 4 1 d
C32 C 0.4841(2) 0.70021(4) 0.41922(20) Uani 0.0206(6) 4 1 d
C33 C 0.5837(2) 0.71661(4) 0.5047(2) Uani 0.0264(6) 4 1 d
C34 C 0.7069(2) 0.73181(5) 0.4436(2) Uani 0.0300(7) 4 1 d
C35 C 0.7308(2) 0.73039(5) 0.3026(2) Uani 0.0307(7) 4 1 d
C36 C 0.6319(2) 0.71381(5) 0.2175(2) Uani 0.0286(6) 4 1 d
C37 C 0.5058(2) 0.69875(4) 0.2775(2) Uani 0.0228(6) 4 1 d
C38 C 0.1564(3) 0.65273(6) 0.3081(3) Uani 0.0340(7) 4 1 d
C39 C 0.0209(3) 0.66584(6) 0.3856(3) Uani 0.0449(9) 4 1 d
C40 C -0.1243(3) 0.64632(8) 0.3637(5) Uani 0.0612(12) 4 1 d
N7 N 0.35003(19) 0.68339(4) 0.4445(2) Uani 0.0231(5) 4 1 d
N8 N 0.3871(2) 0.68115(4) 0.2179(2) Uani 0.0246(5) 4 1 d
H34 H 0.567732 0.717379 0.602071 Uiso 0.0317 4 1 d
H35 H 0.777577 0.7436 0.499625 Uiso 0.036 4 1 d
H36 H 0.817823 0.741156 0.263523 Uiso 0.0369 4 1 d
H37 H 0.649538 0.712717 0.120453 Uiso 0.0343 4 1 d
H38 H 0.177632 0.631529 0.339057 Uiso 0.0408 4 1 d
H39 H 0.129709 0.650454 0.213042 Uiso 0.0408 4 1 d
H40 H 0.002543 0.687373 0.357625 Uiso 0.0539 4 1 d
H41 H 0.044726 0.666549 0.481669 Uiso 0.0539 4 1 d
H42 H -0.205262 0.654436 0.420759 Uiso 0.0735 4 1 d
H43 H -0.15483 0.647626 0.269232 Uiso 0.0735 4 1 d
H44 H -0.104357 0.624551 0.387134 Uiso 0.0735 4 1 d
H1n1 H 0.262164 0.52932 0.544326 Uiso 0.027 4 1 d
H1n3 H 0.685224 0.325245 0.524795 Uiso 0.0265 4 1 d
H1n5 H 0.766217 0.467897 0.545816 Uiso 0.0285 4 1 d
H1n7 H 0.306732 0.680311 0.523874 Uiso 0.0277 4 1 d

loop_
_atom_site_aniso_label
_atom_site_aniso_type_symbol
_atom_site_aniso_U_11
_atom_site_aniso_U_22
_atom_site_aniso_U_33
_atom_site_aniso_U_12
_atom_site_aniso_U_13
_atom_site_aniso_U_23
C1 C 0.0203(9) 0.0239(8) 0.0241(10) 0.0011(7) 0.0001(8) -0.0009(8)
C2 C 0.0198(9) 0.0233(9) 0.0232(11) 0.0019(7) -0.0006(8) 0.0003(8)
C3 C 0.0268(11) 0.0287(10) 0.0220(12) 0.0025(8) -0.0010(8) -0.0051(8)
C4 C 0.0250(11) 0.0235(10) 0.0390(15) -0.0003(8) -0.0024(9) -0.0043(9)
C5 C 0.0235(10) 0.0283(11) 0.0377(14) -0.0003(8) 0.0000(10) 0.0058(9)
C6 C 0.0255(10) 0.0315(10) 0.0213(12) 0.0026(8) 0.0000(9) 0.0042(9)
C7 C 0.0197(9) 0.0240(9) 0.0187(10) 0.0035(7) -0.0021(8) -0.0004(7)
C8 C 0.0204(9) 0.0268(9) 0.0327(12) -0.0031(7) -0.0007(9) -0.0010(9)
C9 C 0.0328(11) 0.0251(9) 0.0326(13) -0.0016(8) -0.0004(10) 0.0028(8)
C10 C 0.0345(12) 0.0320(11) 0.0511(17) 0.0022(9) 0.0075(12) -0.0048(11)
N1 N 0.0245(8) 0.0252(8) 0.0179(9) -0.0008(6) 0.0021(7) 0.0007(7)
N2 N 0.0234(8) 0.0259(8) 0.0195(9) 0.0000(6) -0.0031(7) -0.0006(7)
C11 C 0.0192(9) 0.0238(9) 0.0218(12) -0.0007(7) -0.0032(8) 0.0030(8)
C12 C 0.0153(9) 0.0218(9) 0.0220(11) -0.0031(7) -0.0013(8) 0.0003(8)
C13 C 0.0264(11) 0.0275(9) 0.0210(11) -0.0015(8) -0.0030(8) 0.0036(8)
C14 C 0.0235(10) 0.0286(10) 0.0332(12) 0.0029(8) -0.0037(10) 0.0036(9)
C15 C 0.0280(11) 0.0286(10) 0.0340(14) 0.0041(8) -0.0015(10) -0.0034(9)
C16 C 0.0279(10) 0.0303(10) 0.0209(11) -0.0006(8) 0.0019(9) -0.0035(9)
C17 C 0.0202(9) 0.0215(9) 0.0186(10) -0.0031(7) -0.0004(8) -0.0006(7)
C18 C 0.0301(11) 0.0271(10) 0.0272(13) 0.0040(8) -0.0022(9) 0.0060(8)
C19 C 0.0306(11) 0.0345(11) 0.0326(13) 0.0079(9) -0.0030(10) -0.0009(9)
C20 C 0.0295(11) 0.0394(11) 0.0480(16) 0.0004(9) 0.0050(11) 0.0023(12)
N3 N 0.0227(8) 0.0257(8) 0.0179(9) 0.0016(6) 0.0042(7) 0.0023(7)
N4 N 0.0236(8) 0.0252(8) 0.0186(9) -0.0020(6) -0.0037(7) 0.0019(7)
C21 C 0.0202(9) 0.0272(9) 0.0217(10) -0.0012(7) -0.0010(8) 0.0007(8)
C22 C 0.0215(10) 0.0248(10) 0.0267(12) -0.0042(7) 0.0009(8) -0.0007(8)
C23 C 0.0283(11) 0.0289(10) 0.0290(13) -0.0034(8) -0.0024(9) 0.0045(9)
C24 C 0.0287(11) 0.0253(10) 0.0475(16) -0.0010(8) -0.0028(10) 0.0039(10)
C25 C 0.0291(11) 0.0280(11) 0.0467(16) -0.0003(8) 0.0042(11) -0.0088(10)
C26 C 0.0325(12) 0.0334(11) 0.0287(13) -0.0021(9) 0.0027(9) -0.0072(9)
C27 C 0.0211(10) 0.0261(10) 0.0224(11) -0.0033(7) 0.0010(8) -0.0021(8)
C28 C 0.0239(10) 0.0319(10) 0.0336(13) 0.0068(8) 0.0028(9) 0.0021(10)
C29 C 0.0356(12) 0.0280(10) 0.0343(13) 0.0054(9) 0.0016(10) -0.0017(9)
C30 C 0.0332(12) 0.0352(12) 0.0508(17) 0.0014(10) 0.0006(12) 0.0069(11)
N5 N 0.0265(9) 0.0264(8) 0.0183(10) 0.0005(6) 0.0021(7) -0.0010(7)
N6 N 0.0250(9) 0.0289(8) 0.0199(9) -0.0004(7) -0.0011(7) 0.0003(7)
C31 C 0.0259(10) 0.0270(9) 0.0234(12) 0.0000(7) -0.0027(9) -0.0048(8)
C32 C 0.0206(9) 0.0207(8) 0.0206(11) 0.0026(7) -0.0013(8) -0.0004(7)
C33 C 0.0319(11) 0.0281(9) 0.0191(11) 0.0010(8) -0.0034(9) -0.0022(9)
C34 C 0.0254(10) 0.0301(10) 0.0346(13) -0.0036(8) -0.0038(10) -0.0001(10)
C35 C 0.0257(11) 0.0344(11) 0.0322(14) -0.0038(8) 0.0020(9) 0.0055(9)
C36 C 0.0319(11) 0.0304(10) 0.0235(12) 0.0010(8) 0.0062(9) 0.0043(9)
C37 C 0.0258(10) 0.0222(9) 0.0203(11) 0.0032(7) -0.0047(8) -0.0001(8)
C38 C 0.0309(12) 0.0397(12) 0.0315(14) -0.0070(9) -0.0041(10) -0.0070(10)
C39 C 0.0281(12) 0.0452(13) 0.061(2) -0.0033(10) 0.0062(12) -0.0108(13)
C40 C 0.0242(12) 0.0665(18) 0.093(3) -0.0101(12) 0.0036(16) -0.017(2)
N7 N 0.0251(9) 0.0268(8) 0.0175(9) -0.0012(6) 0.0026(8) -0.0016(7)
N8 N 0.0254(9) 0.0306(8) 0.0177(9) 0.0014(7) -0.0026(7) -0.0025(7)

loop_
_atom_type_symbol
_atom_type_scat_dispersion_real
_atom_type_scat_dispersion_imag
_atom_type_scat_source
C 0.0181 0.0091 'International Tables Vol C tables 4.2.6.8 and 6.1.1.1'
H 0.0000 0.0000 'International Tables Vol C tables 4.2.6.8 and 6.1.1.1'
N 0.0311 0.0180 'International Tables Vol C tables 4.2.6.8 and 6.1.1.1'

loop_
_geom_angle_atom_site_label_1
_geom_angle_atom_site_label_2
_geom_angle_atom_site_label_3
_geom_angle
C8 C1 N1 120.67(13)
C8 C1 N2 126.01(14)
N1 C1 N2 113.25(15)
C3 C2 C7 122.48(17)
C3 C2 N1 131.94(19)
C7 C2 N1 105.56(16)
C2 C3 C4 116.51(19)
C2 C3 H1 121.74
C4 C3 H1 121.75
C3 C4 C5 121.62(19)
C3 C4 H2 119.19
C5 C4 H2 119.19
C4 C5 C6 121.53(19)
C4 C5 H3 119.23
C6 C5 H3 119.24
C5 C6 C7 117.60(19)
C5 C6 H4 121.2
C7 C6 H4 121.2
C2 C7 C6 120.25(17)
C2 C7 N2 109.53(16)
C6 C7 N2 130.22(18)
C1 C8 C9 113.16(16)
C1 C8 H5 109.47
C1 C8 H6 109.47
C9 C8 H5 109.47
C9 C8 H6 109.47
H5 C8 H6 105.51
C8 C9 C10 113.1(2)
C8 C9 H7 109.47
C8 C9 H8 109.47
C10 C9 H7 109.47
C10 C9 H8 109.47
H7 C9 H8 105.61
C9 C10 H9 109.47
C9 C10 H10 109.47
C9 C10 H11 109.47
H9 C10 H10 109.47
H9 C10 H11 109.47
H10 C10 H11 109.47
C1 N1 C2 106.98(16)
C1 N1 H1n1 126.51
C2 N1 H1n1 126.51
C1 N2 C7 104.67(16)
C18 C11 N3 122.60(18)
C18 C11 N4 124.44(19)
N3 C11 N4 112.74(15)
C13 C12 C17 122.50(17)
C13 C12 N3 131.81(18)
C17 C12 N3 105.68(16)
C12 C13 C14 116.64(19)
C12 C13 H12 121.68
C14 C13 H12 121.68
C13 C14 C15 121.23(19)
C13 C14 H13 119.39
C15 C14 H13 119.39
C14 C15 C16 121.75(19)
C14 C15 H14 119.13
C16 C15 H14 119.12
C15 C16 C17 117.69(19)
C15 C16 H15 121.15
C17 C16 H15 121.15
C12 C17 C16 120.19(17)
C12 C17 N4 109.39(16)
C16 C17 N4 130.41(19)
C11 C18 C19 114.66(18)
C11 C18 H16 109.47
C11 C18 H17 109.47
C19 C18 H16 109.47
C19 C18 H17 109.47
H16 C18 H17 103.72
C18 C19 C20 112.9(2)
C18 C19 H18 109.47
C18 C19 H19 109.47
C20 C19 H18 109.47
C20 C19 H19 109.47
H18 C19 H19 105.75
C19 C20 H20 109.47
C19 C20 H21 109.47
C19 C20 H22 109.47
H20 C20 H21 109.47
H20 C20 H22 109.47
H21 C20 H22 109.47
C11 N3 C12 107.15(17)
C11 N3 H1n3 126.43
C12 N3 H1n3 126.43
C11 N4 C17 105.04(17)
C28 C21 N5 120.7(2)
C28 C21 N6 126.1(2)
N5 C21 N6 113.26(16)
C23 C22 C27 122.50(18)
C23 C22 N5 132.2(2)
C27 C22 N5 105.25(17)
C22 C23 C24 116.3(2)
C22 C23 H23 121.85
C24 C23 H23 121.85
C23 C24 C25 121.9(2)
C23 C24 H24 119.03
C25 C24 H24 119.03
C24 C25 C26 121.4(2)
C24 C25 H25 119.32
C26 C25 H25 119.32
C25 C26 C27 117.6(2)
C25 C26 H26 121.22
C27 C26 H26 121.23
C22 C27 C26 120.32(18)
C22 C27 N6 109.57(17)
C26 C27 N6 130.10(19)
C21 C28 C29 113.41(17)
C21 C28 H27 109.47
C21 C28 H28 109.47
C29 C28 H27 109.47
C29 C28 H28 109.47
H27 C28 H28 105.22
C28 C29 C30 113.2(2)
C28 C29 H29 109.47
C28 C29 H30 109.47
C30 C29 H29 109.47
C30 C29 H30 109.47
H29 C29 H30 105.46
C29 C30 H31 109.47
C29 C30 H32 109.47
C29 C30 H33 109.47
H31 C30 H32 109.47
H31 C30 H33 109.47
H32 C30 H33 109.47
C21 N5 C22 107.11(18)
C21 N5 H1n5 126.45
C22 N5 H1n5 126.45
C21 N6 C27 104.82(17)
C38 C31 N7 121.72(19)
C38 C31 N8 125.0(2)
N7 C31 N8 113.28(16)
C33 C32 C37 122.24(17)
C33 C32 N7 132.23(19)
C37 C32 N7 105.51(16)
C32 C33 C34 117.02(19)
C32 C33 H34 121.49
C34 C33 H34 121.49
C33 C34 C35 121.44(19)
C33 C34 H35 119.28
C35 C34 H35 119.28
C34 C35 C36 121.46(19)
C34 C35 H36 119.27
C36 C35 H36 119.27
C35 C36 C37 117.7(2)
C35 C36 H37 121.14
C37 C36 H37 121.14
C32 C37 C36 120.11(18)
C32 C37 N8 109.61(17)
C36 C37 N8 130.28(19)
C31 C38 C39 113.7(2)
C31 C38 H38 109.47
C31 C38 H39 109.47
C39 C38 H38 109.47
C39 C38 H39 109.47
H38 C38 H39 104.93
C38 C39 C40 112.3(2)
C38 C39 H40 109.47
C38 C39 H41 109.47
C40 C39 H40 109.47
C40 C39 H41 109.47
H40 C39 H41 106.47
C39 C40 H42 109.47
C39 C40 H43 109.47
C39 C40 H44 109.47
H42 C40 H43 109.47
H42 C40 H44 109.47
H43 C40 H44 109.47
C31 N7 C32 106.58(17)
C31 N7 H1n7 126.71
C32 N7 H1n7 126.71
C31 N8 C37 105.01(17)

loop_
_geom_bond_atom_site_label_1
_geom_bond_atom_site_label_2
_geom_bond_distance
C1 C8 1.495(3)
C1 N1 1.355(2)
C1 N2 1.321(2)
C2 C3 1.390(3)
C2 C7 1.393(3)
C2 N1 1.389(2)
C3 C4 1.382(3)
C3 H1 0.96
C4 C5 1.390(3)
C4 H2 0.96
C5 C6 1.385(3)
C5 H3 0.96
C6 C7 1.388(3)
C6 H4 0.96
C7 N2 1.405(2)
C8 C9 1.531(3)
C8 H5 0.96
C8 H6 0.96
C9 C10 1.519(4)
C9 H7 0.96
C9 H8 0.96
C10 H9 0.96
C10 H10 0.96
C10 H11 0.96
N1 H1n1 0.87
C11 C18 1.495(3)
C11 N3 1.353(3)
C11 N4 1.324(3)
C12 C13 1.390(3)
C12 C17 1.391(3)
C12 N3 1.383(2)
C13 C14 1.384(3)
C13 H12 0.96
C14 C15 1.390(3)
C14 H13 0.96
C15 C16 1.383(3)
C15 H14 0.96
C16 C17 1.386(3)
C16 H15 0.96
C17 N4 1.396(2)
C18 C19 1.525(3)
C18 H16 0.96
C18 H17 0.96
C19 C20 1.507(3)
C19 H18 0.96
C19 H19 0.96
C20 H20 0.96
C20 H21 0.96
C20 H22 0.96
N3 H1n3 0.87
C21 C28 1.497(3)
C21 N5 1.351(3)
C21 N6 1.318(3)
C22 C23 1.389(3)
C22 C27 1.395(3)
C22 N5 1.388(3)
C23 C24 1.386(3)
C23 H23 0.96
C24 C25 1.391(3)
C24 H24 0.96
C25 C26 1.386(3)
C25 H25 0.96
C26 C27 1.392(3)
C26 H26 0.96
C27 N6 1.398(3)
C28 C29 1.531(3)
C28 H27 0.96
C28 H28 0.96
C29 C30 1.517(4)
C29 H29 0.96
C29 H30 0.96
C30 H31 0.96
C30 H32 0.96
C30 H33 0.96
N5 H1n5 0.87
C31 C38 1.499(3)
C31 N7 1.365(3)
C31 N8 1.311(3)
C32 C33 1.385(3)
C32 C37 1.396(3)
C32 N7 1.385(2)
C33 C34 1.382(3)
C33 H34 0.96
C34 C35 1.392(3)
C34 H35 0.96
C35 C36 1.382(3)
C35 H36 0.96
C36 C37 1.394(3)
C36 H37 0.96
C37 N8 1.397(3)
C38 C39 1.503(4)
C38 H38 0.96
C38 H39 0.96
C39 C40 1.519(4)
C39 H40 0.96
C39 H41 0.96
C40 H42 0.96
C40 H43 0.96
C40 H44 0.96
N7 H1n7 0.87

loop_
_geom_hbond_atom_site_label_D
_geom_hbond_atom_site_label_H
_geom_hbond_atom_site_label_A
_geom_hbond_site_symmetry_A
_geom_hbond_distance_DH
_geom_hbond_distance_HA
_geom_hbond_distance_DA
_geom_hbond_angle_DHA
N1 H1n1 N6 2_665 0.87 1.97 2.816(3) 163.18
N3 H1n3 N8 2_665 0.87 2.00 2.833(3) 158.99
N5 H1n5 N2 2_665 0.87 1.96 2.815(3) 168.39
N7 H1n7 N4 2_665 0.87 2.00 2.862(3) 169.70

loop_
_geom_torsion_atom_site_label_1
_geom_torsion_atom_site_label_2
_geom_torsion_atom_site_label_3
_geom_torsion_atom_site_label_4
_geom_torsion_site_symmetry_3
_geom_torsion_site_symmetry_4
_geom_torsion
C1 C8 C9 C10 . . -72.4(2)
C11 C18 C19 C20 . . -67.1(3)
C21 C28 C29 C30 . . 75.0(3)
C31 C38 C39 C40 . . 176.4(2)
N1 C1 C8 C9 . . -81.5(2)
N3 C11 C18 C19 . . -44.6(3)
N5 C21 C28 C29 . . 84.2(2)
N7 C31 C38 C39 . . 47.6(3)
C1 N1 N6 C21 2_665 2_665 90.7(2)
C11 N3 N8 C31 2_665 2_665 -127.8(2)
C21 N5 N2 C1 2_665 2_665 -94.3(2)
C31 N7 N4 C11 2_665 2_665 124.88(19)

loop_
_restr_distance_atom_site_label_1
_restr_distance_atom_site_label_2
_restr_distance_target
_restr_distance_target_weight_param
C12 C13 1.38 0.001
C13 C14 1.38 0.001
C14 C15 1.38 0.001
C15 C16 1.38 0.001
C16 C17 1.38 0.001
C17 C12 1.38 0.001
C32 C33 1.38 0.001
C33 C34 1.38 0.001
C34 C35 1.38 0.001
C35 C36 1.38 0.001
C36 C37 1.38 0.001
C37 C32 1.38 0.001
C2 C3 1.38 0.001
C3 C4 1.38 0.001
C4 C5 1.38 0.001
C5 C6 1.38 0.001
C6 C7 1.38 0.001
C7 C2 1.38 0.001
C22 C23 1.38 0.001
C23 C24 1.38 0.001
C24 C25 1.38 0.001
C25 C26 1.38 0.001
C26 C27 1.38 0.001
C27 C22 1.38 0.001
